data_2008809
loop_
_publ_author_name
'Peeters, Oswald M.'
'Blaton, Norbert M.'
'De Ranter, Camiel J.'

_publ_section_title
;(<i>S</i>)-8-Chloro-5-methyl-6-(3-methylbut-2-enyl)-2-thioxo-1<i>H</i>-4,5,6,7-tetrahydroimidazo[4,5,1-<i>jk</i>][1,4]benzodiazepinium
 bromide methanol solvate
;
_journal_issue 8
_journal_name_full 'Acta Crystallographica Section C'
_journal_page_first 1322
_journal_page_last 1325
_journal_paper_doi 10.1107/S0108270199005892
_journal_volume 55
_journal_year 1999
_chemical_formula_moiety 'C16 H21 Cl1 N3 S1 1+, Br1 1-, C1 H4 O1'
_chemical_formula_sum 'C17 H25 Br Cl N3 O S'
_chemical_formula_weight 434.82
_chemical_name_systematic
;
(S)-8-Chloro-4,5,6,7-tetrahydro-5-methyl-6-(3-methyl-2-butenyl)imidazo
[4,5,1-jk][1,4]benzodiazepinium-2(1H)-thione Bromide Methanol Solvate
;
_space_group_IT_number 19
_symmetry_cell_setting orthorhombic
_symmetry_space_group_name_Hall 'P 2ac 2ab'
_symmetry_space_group_name_H-M 'P 21 21 21'
_cell_angle_alpha 90.00
_cell_angle_beta 90.00
_cell_angle_gamma 90.00
_cell_formula_units_Z 4
_cell_length_a 7.498(4)
_cell_length_b 9.666(5)
_cell_length_c 28.04(2)
_cell_measurement_reflns_used 24
_cell_measurement_temperature 293
_cell_measurement_theta_max 11
_cell_measurement_theta_min 10
_cell_volume 2032(2)
_computing_cell_refinement DIF4
_computing_data_collection 'DIF4 (Stoe & Cie, 1992b)'
_computing_data_reduction 'REDU4 (Stoe & Cie, 1992c)'
_computing_molecular_graphics 'DIAMOND (Bergerhoff, 1996)'
_computing_publication_material 'PARST (Nardelli, 1983)'
_computing_structure_refinement 'SHELXL97 (Sheldrick, 1997)'
_computing_structure_solution 'SIR92 (Altomare et al., 1994)'
_diffrn_measurement_device_type 'Stoe Stadi-4 four-circle'
_diffrn_measurement_method \w
_diffrn_radiation_type MoK\a
_diffrn_radiation_wavelength .71073
_diffrn_reflns_av_R_equivalents .032
_diffrn_reflns_limit_h_max 8
_diffrn_reflns_limit_h_min -8
_diffrn_reflns_limit_k_max 11
_diffrn_reflns_limit_k_min -11
_diffrn_reflns_limit_l_max 33
_diffrn_reflns_limit_l_min -33
_diffrn_reflns_number 6506
_diffrn_reflns_theta_max 25
_diffrn_standards_decay_% 50.0
_diffrn_standards_interval_time 60
_diffrn_standards_number 3
_exptl_absorpt_coefficient_mu 2.270
_exptl_absorpt_correction_T_max .506
_exptl_absorpt_correction_T_min .245
_exptl_absorpt_correction_type '\y scan'
_exptl_absorpt_process_details '(EMPIR; Stoe & Cie, 1992a)'
_exptl_crystal_colour colourless
_exptl_crystal_density_diffrn 1.421
_exptl_crystal_density_method 'not measured'
_exptl_crystal_description prism
_exptl_crystal_F_000 896
_exptl_crystal_size_max .70
_exptl_crystal_size_mid .50
_exptl_crystal_size_min .30
_refine_diff_density_max .49
_refine_diff_density_min -.47
_refine_ls_abs_structure_details 'Flack (1983)'
_refine_ls_abs_structure_Flack 0.000(10)
_refine_ls_extinction_method none
_refine_ls_goodness_of_fit_all 1.052
_refine_ls_goodness_of_fit_ref 1.052
_refine_ls_hydrogen_treatment constr
_refine_ls_matrix_type full
_refine_ls_number_parameters 222
_refine_ls_number_reflns 3581
_refine_ls_R_factor_all .082
_refine_ls_R_factor_gt .046
_refine_ls_shift/su_max .001
_refine_ls_structure_factor_coef Fsqd
_refine_ls_weighting_details 'w = 1/[\s^2^(Fo^2^)+(0.0466P)^2^+1.2592P]  where P = (Fo^2^+2Fc^2^)/3'
_refine_ls_weighting_scheme calc
_refine_ls_wR_factor_all .108
_refine_ls_wR_factor_ref .108
_reflns_number_gt 2704
_reflns_number_total 3581
_reflns_threshold_expression F^2^>2\s(F^2^)
_cod_data_source_file na1419.cif
_cod_data_source_block na1419
_cod_depositor_comments
;
The following automatic conversions were performed:
'_symmetry_cell_setting' value 'Orthorhombic' changed to 'orthorhombic'
according to '/home/saulius/struct/CIF-dictionaries/cif_core.dic'
dictionary named 'cif_core.dic' version 2.4.1 from 2010-06-29.

Automatic conversion script
Id: cif_fix_enum 1527 2010-12-29 10:47:43Z saulius 

The following automatic conversions were performed:

'_symmetry_cell_setting' value 'Orthorhombic' changed to
'orthorhombic' according to
/home/saulius/struct/CIF-dictionaries/cif_core.dic dictionary named
'cif_core.dic' version 2.4.1 from 2010-06-29.

Automatic conversion script
Id: cif_fix_values 1715 2011-07-08 13:25:40Z adriana 
;
_cod_original_cell_volume 2032.(2)
_cod_original_formula_sum 'C17 H25 Br1 Cl1 N3 O1 S1'
_cod_database_code 2008809

loop_
_symmetry_equiv_pos_as_xyz
X,Y,Z
1/2-X,-Y,1/2+Z
1/2+X,1/2-Y,-Z
-X,1/2+Y,1/2-Z

loop_
_atom_site_label
_atom_site_fract_x
_atom_site_fract_y
_atom_site_fract_z
_atom_site_U_iso_or_equiv
_atom_site_adp_type
_atom_site_calc_flag
_atom_site_calc_attached_atom
_atom_site_refinement_flags
_atom_site_type_symbol
Br1 .21935(8) .12722(7) .34131(2) .0602(2) aniso . . . Br
N1 .2812(6) .1341(4) .45800(10) .0490(10) aniso . . . N
C2 .2980(8) .2481(5) .4848(2) .045(2) aniso . . . C
S2 .2975(2) .41220(10) .46544(5) .0575(5) aniso . . . S
N3 .3212(6) .2053(4) .53100(10) .0370(10) aniso . . . N
C4 .3429(7) .2941(5) .5722(2) .042(2) aniso . . . C
C5 .2075(7) .2644(4) .6107(2) .0400(10) aniso . . . C
C51 .1981(8) .3828(5) .6459(2) .054(2) aniso . . . C
N6 .2445(5) .1305(4) .63980(10) .0390(10) aniso . . . N
C61 .0657(7) .0638(5) .6509(2) .044(2) aniso . . . C
C62 .0787(7) -.0506(5) .6865(2) .044(2) aniso . . . C
C63 -.0062(8) -.1670(5) .6841(2) .051(2) aniso . . . C
C64 -.1190(10) -.2101(7) .6422(2) .090(3) aniso . . . C
C65 .0060(10) -.2718(6) .7232(2) .071(2) aniso . . . C
C7 .3784(7) .0309(5) .6198(2) .044(2) aniso . . . C
C7a .3338(7) -.0248(5) .5712(2) .042(2) aniso . . . C
C8 .3261(9) -.1664(5) .5604(2) .056(2) aniso . . . C
Cl8 .3637(3) -.2887(2) .60465(6) .0834(7) aniso . . . Cl
C9 .2931(9) -.2141(6) .5142(2) .067(2) aniso . . . C
C10 .2745(9) -.1240(6) .4765(2) .065(2) aniso . . . C
C10a .2885(8) .0157(5) .4859(2) .048(2) aniso . . . C
C10b .3142(7) .0619(5) .5326(2) .040(2) aniso . . . C
O71 .4487(7) .1870(6) .7194(2) .090(2) aniso . . . O
C71 .525(2) .1000(10) .7518(4) .170(6) aniso . . . C
H1 .2676 .1342 .4276 .061 iso calc N1 R H
H4A .3317 .3899 .5623 .052 iso calc C4 R H
H4B .4618 .2815 .5852 .052 iso calc C4 R H
H5 .0903 .2551 .5955 .050 iso calc C5 R H
H51A .3167 .4098 .6548 .067 iso calc C51 R H
H51B .1336 .3539 .6737 .067 iso calc C51 R H
H51C .1381 .4599 .6314 .067 iso calc C51 R H
H6 .2893 .1590 .6683 .048 iso calc N6 R H
H61A -.0149 .1339 .6630 .055 iso calc C61 R H
H61B .0150 .0275 .6216 .055 iso calc C61 R H
H62 .1538 -.0372 .7125 .056 iso calc C62 R H
H64A -.0897 -.1541 .6150 .112 iso calc C64 R H
H64B -.2430 -.1979 .6499 .112 iso calc C64 R H
H64C -.0970 -.3056 .6349 .112 iso calc C64 R H
H65A .0919 -.2420 .7463 .089 iso calc C65 R H
H65B .0416 -.3592 .7101 .089 iso calc C65 R H
H65C -.1086 -.2813 .7382 .089 iso calc C65 R H
H7A .3902 -.0462 .6417 .055 iso calc C7 R H
H7B .4933 .0769 .6182 .055 iso calc C7 R H
H9 .2834 -.3088 .5089 .084 iso calc C9 R H
H10 .2533 -.1563 .4458 .081 iso calc C10 R H
H71 .5237 .2415 .7095 .113 iso calc O71 R H
H71A .5681 .1532 .7785 .213 iso calc C71 R H
H71B .6232 .0526 .7371 .213 iso calc C71 R H
H71C .4386 .0345 .7626 .213 iso calc C71 R H

loop_
_atom_site_aniso_label
_atom_site_aniso_U_11
_atom_site_aniso_U_22
_atom_site_aniso_U_33
_atom_site_aniso_U_12
_atom_site_aniso_U_13
_atom_site_aniso_U_23
Br1 .0551(3) .0813(4) .0443(3) .0025(3) -.0007(3) -.0001(3)
N1 .054(2) .055(2) .037(2) .000(3) -.002(2) -.007(2)
C2 .044(3) .045(3) .045(3) .002(3) .001(3) .001(2)
S2 .0750(10) .0490(7) .0489(7) .0049(8) .0025(8) .0126(6)
N3 .044(3) .034(2) .034(2) -.001(2) -.003(2) .000(2)
C4 .049(3) .035(2) .041(3) -.002(2) -.004(2) -.001(2)
C5 .042(3) .035(2) .044(2) -.003(3) -.004(3) .007(2)
C51 .063(3) .039(3) .059(3) -.004(3) .014(3) .002(3)
N6 .042(3) .037(2) .038(2) -.006(2) .000(2) .002(2)
C61 .043(3) .043(3) .045(3) -.006(2) .004(2) .002(2)
C62 .052(4) .046(3) .035(3) -.010(3) .002(2) .003(2)
C63 .060(4) .049(3) .044(3) -.009(3) -.003(3) .004(2)
C64 .113(6) .070(4) .086(5) -.038(5) -.034(4) .015(4)
C65 .090(5) .059(4) .065(4) -.015(4) .003(4) .014(3)
C7 .047(3) .039(3) .046(3) .003(3) -.001(3) .009(2)
C7a .040(3) .039(3) .046(3) .004(2) .009(2) -.004(2)
C8 .070(4) .036(3) .061(3) .004(3) .014(3) -.002(2)
Cl8 .126(2) .0390(7) .0860(10) .0108(9) .0220(10) .0135(8)
C9 .086(4) .037(3) .078(4) .000(3) .009(4) -.013(3)
C10 .075(4) .058(3) .062(3) .009(4) -.002(3) -.035(3)
C10a .054(3) .046(3) .045(3) .000(3) -.001(3) -.004(2)
C10b .033(3) .040(3) .047(3) -.001(2) .005(2) -.005(2)
O71 .092(4) .111(4) .068(3) -.039(3) -.027(3) .025(3)
C71 .123(8) .230(10) .157(8) -.053(9) -.036(7) .120(10)

loop_
_atom_type_symbol
_atom_type_scat_dispersion_real
_atom_type_scat_dispersion_imag
_atom_type_scat_source
C .0033 .0016
;
International Tables for Crystallography (Vol. C)
;
H .0000 .0000
;
International Tables for Crystallography (Vol. C)
;
N .0061 .0033
;
International Tables for Crystallography (Vol. C)
;
O .0106 .0060
;
International Tables for Crystallography (Vol. C)
;
S .1246 .1234
;
International Tables for Crystallography (Vol. C)
;
Cl .1484 .1585
;
International Tables for Crystallography (Vol. C)
;
Br -.2901 2.4595
;
International Tables for Crystallography (Vol. C)
;

loop_
_geom_angle_atom_site_label_1
_geom_angle_atom_site_label_2
_geom_angle_atom_site_label_3
_geom_angle
_geom_angle_publ_flag
C2 N1 C10a 111.1(4) no
C2 N1 H1 124.5 no
C10a N1 H1 124.4 no
N1 C2 S2 126.7(4) no
N1 C2 N3 107.0(4) no
S2 C2 N3 126.3(3) no
C2 N3 C4 126.1(4) no
C2 N3 C10b 109.2(4) no
C4 N3 C10b 124.7(4) yes
N3 C4 C5 112.5(4) yes
N3 C4 H4A 109.1 no
N3 C4 H4B 109.1 no
C5 C4 H4A 109.1 no
C5 C4 H4B 109.1 no
H4A C4 H4B 107.8 no
C4 C5 C51 110.7(4) no
C4 C5 N6 114.4(3) yes
C4 C5 H5 108.1 no
C51 C5 N6 107.2(3) no
C51 C5 H5 108.1 no
N6 C5 H5 108.1 no
C5 C51 H51A 109.5 no
C5 C51 H51B 109.5 no
C5 C51 H51C 109.5 no
H51A C51 H51B 109.5 no
H51A C51 H51C 109.5 no
H51B C51 H51C 109.5 no
C5 N6 C61 107.7(3) no
C5 N6 C7 117.3(3) yes
C5 N6 H6 105.9 no
C61 N6 C7 113.3(3) no
C61 N6 H6 105.9 no
C7 N6 H6 105.9 no
N6 C61 C62 113.2(4) no
N6 C61 H61A 108.9 no
N6 C61 H61B 108.9 no
C62 C61 H61A 108.9 no
C62 C61 H61B 108.9 no
H61A C61 H61B 107.8 no
C61 C62 C63 125.2(5) no
C61 C62 H62 117.4 no
C63 C62 H62 117.4 no
C62 C63 C64 123.9(5) no
C62 C63 C65 121.4(5) no
C64 C63 C65 114.7(5) no
C63 C64 H64A 109.5 no
C63 C64 H64B 109.5 no
C63 C64 H64C 109.5 no
H64A C64 H64B 109.5 no
H64A C64 H64C 109.5 no
H64B C64 H64C 109.5 no
C63 C65 H65A 109.5 no
C63 C65 H65B 109.5 no
C63 C65 H65C 109.5 no
H65A C65 H65B 109.5 no
H65A C65 H65C 109.5 no
H65B C65 H65C 109.5 no
N6 C7 C7a 114.8(4) yes
N6 C7 H7A 108.6 no
N6 C7 H7B 108.6 no
C7a C7 H7A 108.6 no
C7a C7 H7B 108.6 no
H7A C7 H7B 107.6 no
C7 C7a C8 123.7(4) no
C7 C7a C10b 121.2(4) yes
C8 C7a C10b 114.8(4) no
C7a C8 Cl8 120.2(4) no
C7a C8 C9 122.0(5) no
Cl8 C8 C9 117.8(4) no
C8 C9 C10 121.4(5) no
C8 C9 H9 119.3 no
C10 C9 H9 119.3 no
C9 C10 C10a 117.7(5) no
C9 C10 H10 121.2 no
C10a C10 H10 121.2 no
N1 C10a C10 134.2(5) no
N1 C10a C10b 105.7(4) no
C10 C10a C10b 120.1(4) no
N3 C10b C7a 129.1(4) yes
N3 C10b C10a 107.0(4) no
C7a C10b C10a 123.9(4) no
C71 O71 H71 109.5 no
O71 C71 H71A 109.5 no
O71 C71 H71B 109.5 no
O71 C71 H71C 109.5 no
H71A C71 H71B 109.5 no
H71A C71 H71C 109.5 no
H71B C71 H71C 109.5 no

loop_
_geom_bond_atom_site_label_1
_geom_bond_atom_site_label_2
_geom_bond_distance
_geom_bond_publ_flag
N1 C2 1.339(6) no
N1 C10a 1.387(6) no
N1 H1 .860 no
C2 S2 1.676(5) no
C2 N3 1.371(6) no
N3 C4 1.450(6) no
N3 C10b 1.389(6) no
C4 C5 1.509(7) no
C4 H4A .970 no
C4 H4B .970 no
C5 C51 1.513(6) no
C5 N6 1.555(6) no
C5 H5 .980 no
C51 H51A .960 no
C51 H51B .960 no
C51 H51C .960 no
N6 C61 1.520(6) no
N6 C7 1.499(6) no
N6 H6 .910 no
C61 C62 1.493(7) no
C61 H61A .970 no
C61 H61B .970 no
C62 C63 1.295(7) no
C62 H62 .930 no
C63 C64 1.507(9) no
C63 C65 1.494(8) no
C64 H64A .960 no
C64 H64B .960 no
C64 H64C .960 no
C65 H65A .960 no
C65 H65B .960 no
C65 H65C .960 no
C7 C7a 1.504(7) no
C7 H7A .970 no
C7 H7B .970 no
C7a C8 1.403(7) no
C7a C10b 1.376(7) no
C8 Cl8 1.736(5) no
C8 C9 1.396(8) no
C9 C10 1.377(8) no
C9 H9 .930 no
C10 C10a 1.380(8) no
C10 H10 .930 no
C10a C10b 1.397(7) no
O71 C71 1.360(10) no
O71 H71 .820 no
C71 H71A .960 no
C71 H71B .960 no
C71 H71C .960 no

loop_
_geom_hbond_atom_site_label_D
_geom_hbond_atom_site_label_H
_geom_hbond_atom_site_label_A
_geom_hbond_site_symmetry_A
_geom_hbond_distance_DH
_geom_hbond_distance_HA
_geom_hbond_distance_DA
_geom_hbond_angle_DHA
N1 H1 Br1 . 0.86 2.45 3.306(4) 178
N6 H6 O71 . 0.91 1.89 2.763(6) 161
O71 H71 Br1 3_556 0.82 2.41 3.201(5) 164

loop_
_geom_torsion_atom_site_label_1
_geom_torsion_atom_site_label_2
_geom_torsion_atom_site_label_3
_geom_torsion_atom_site_label_4
_geom_torsion
_geom_torsion_publ_flag
C10a N1 C2 S2 179.7(4) no
C10a N1 C2 N3 1.5(6) no
H1 N1 C2 S2 -.3 no
H1 N1 C2 N3 -178.5 no
C2 N1 C10a C10 178.4(6) no
C2 N1 C10a C10b -.9(6) no
H1 N1 C10a C10 -1.6 no
H1 N1 C10a C10b 179.1 no
N1 C2 N3 C4 -179.2(4) no
N1 C2 N3 C10b -1.4(5) no
S2 C2 N3 C4 2.5(7) no
S2 C2 N3 C10b -179.6(4) no
C2 N3 C4 C5 124.4(5) no
C2 N3 C4 H4A 3.2 no
C2 N3 C4 H4B -114.4 no
C10b N3 C4 C5 -53.1(6) yes
C10b N3 C4 H4A -174.3 no
C10b N3 C4 H4B 68.1 no
C2 N3 C10b C7a 178.8(5) no
C2 N3 C10b C10a .8(5) no
C4 N3 C10b C7a -3.3(8) yes
C4 N3 C10b C10a 178.7(4) no
N3 C4 C5 C51 -163.3(4) yes
N3 C4 C5 N6 75.4(5) yes
N3 C4 C5 H5 -45.1 no
H4A C4 C5 C51 -42.1 no
H4A C4 C5 N6 -163.4 no
H4A C4 C5 H5 76.1 no
H4B C4 C5 C51 75.5 no
H4B C4 C5 N6 -45.8 no
H4B C4 C5 H5 -166.3 no
C4 C5 C51 H51A -46.6 no
C4 C5 C51 H51B -166.6 no
C4 C5 C51 H51C 73.4 no
N6 C5 C51 H51A 78.8 no
N6 C5 C51 H51B -41.2 no
N6 C5 C51 H51C -161.2 no
H5 C5 C51 H51A -164.8 no
H5 C5 C51 H51B 75.2 no
H5 C5 C51 H51C -44.8 no
C4 C5 N6 C61 -143.3(4) yes
C4 C5 N6 C7 -14.2(5) yes
C4 C5 N6 H6 103.7 no
C51 C5 N6 C61 93.5(4) yes
C51 C5 N6 C7 -137.3(4) no
C51 C5 N6 H6 -19.4 no
H5 C5 N6 C61 -22.8 no
H5 C5 N6 C7 106.3 no
H5 C5 N6 H6 -135.8 no
C5 N6 C61 C62 -168.9(4) yes
C5 N6 C61 H61A -47.5 no
C5 N6 C61 H61B 69.8 no
C7 N6 C61 C62 59.7(5) no
C7 N6 C61 H61A -178.9 no
C7 N6 C61 H61B -61.6 no
H6 N6 C61 C62 -55.9 no
H6 N6 C61 H61A 65.4 no
H6 N6 C61 H61B -177.3 no
C5 N6 C7 C7a -59.5(5) yes
C5 N6 C7 H7A 178.8 no
C5 N6 C7 H7B 62.1 no
C61 N6 C7 C7a 66.9(5) yes
C61 N6 C7 H7A -54.8 no
C61 N6 C7 H7B -171.4 no
H6 N6 C7 C7a -177.4 no
H6 N6 C7 H7A 60.9 no
H6 N6 C7 H7B -55.8 no
N6 C61 C62 C63 -138.7(5) yes
N6 C61 C62 H62 41.3 no
H61A C61 C62 C63 99.9 no
H61A C61 C62 H62 -80.1 no
H61B C61 C62 C63 -17.4 no
H61B C61 C62 H62 162.6 no
C61 C62 C63 C64 5.8(9) no
C61 C62 C63 C65 -175.8(5) no
H62 C62 C63 C64 -174.1 no
H62 C62 C63 C65 4.2 no
C62 C63 C64 H64A 17.4 no
C62 C63 C64 H64B -102.7 no
C62 C63 C64 H64C 137.3 no
C65 C63 C64 H64A -161.1 no
C65 C63 C64 H64B 78.9 no
C65 C63 C64 H64C -41.1 no
C62 C63 C65 H65A -6.1 no
C62 C63 C65 H65B -126.1 no
C62 C63 C65 H65C 113.9 no
C64 C63 C65 H65A 172.4 no
C64 C63 C65 H65B 52.4 no
C64 C63 C65 H65C -67.6 no
N6 C7 C7a C8 -126.3(5) no
N6 C7 C7a C10b 60.2(6) yes
H7A C7 C7a C8 -4.6 no
H7A C7 C7a C10b -178.2 no
H7B C7 C7a C8 112.1 no
H7B C7 C7a C10b -61.5 no
C7 C7a C8 Cl8 1.6(7) no
C7 C7a C8 C9 -176.7(5) no
C10b C7a C8 Cl8 175.6(4) no
C10b C7a C8 C9 -2.7(8) no
C7 C7a C10b N3 -3.5(8) yes
C7 C7a C10b C10a 174.1(5) no
C8 C7a C10b N3 -177.6(5) no
C8 C7a C10b C10a .0(7) no
C7a C8 C9 C10 3.0(9) no
C7a C8 C9 H9 -177.0 no
Cl8 C8 C9 C10 -175.3(5) no
Cl8 C8 C9 H9 4.7 no
C8 C9 C10 C10a -.4(9) no
C8 C9 C10 H10 179.6 no
H9 C9 C10 C10a 179.6 no
H9 C9 C10 H10 -.4 no
C9 C10 C10a N1 178.5(6) no
C9 C10 C10a C10b -2.2(8) no
H10 C10 C10a N1 -1.5 no
H10 C10 C10a C10b 177.8 no
N1 C10a C10b N3 .1(5) no
N1 C10a C10b C7a -178.1(5) no
C10 C10a C10b N3 -179.4(5) no
C10 C10a C10b C7a 2.5(8) no
H71 O71 C71 H71A 62.1 no
H71 O71 C71 H71B -57.9 no
H71 O71 C71 H71C -177.9 no
